data_4507068
loop_
_publ_author_name
'Qin, Ling'
'Li, Yizhi'
'Guo, Zijian'
'Zheng, Hegen'

_publ_section_title
;
 Structural Diversity and Properties of Six 2D or 3D Metal--Organic
 Frameworks Based on Thiophene-Containing Ligand
;
_journal_issue 11
_journal_name_full 'Crystal Growth &amp; Design'
_journal_page_first 5783
_journal_paper_doi 10.1021/cg3013014
_journal_volume 12
_journal_year 2012
_chemical_formula_moiety 'C23 H14 Co N2 O6 S'
_chemical_formula_sum 'C23 H14 Co N2 O6 S'
_chemical_formula_weight 505.35
_chemical_name_systematic
; 
 ? 
;
_space_group_IT_number 2
_symmetry_cell_setting triclinic
_symmetry_space_group_name_Hall '-P 1'
_symmetry_space_group_name_H-M 'P -1'
_atom_sites_solution_hydrogens geom
_atom_sites_solution_primary direct
_atom_sites_solution_secondary difmap
_audit_creation_method SHELXL-97
_cell_angle_alpha 106.4850(10)
_cell_angle_beta 101.608(2)
_cell_angle_gamma 102.810(2)
_cell_formula_units_Z 2
_cell_length_a 10.1147(11)
_cell_length_b 10.4886(12)
_cell_length_c 14.2851(16)
_cell_measurement_reflns_used 4586
_cell_measurement_temperature 296(2)
_cell_measurement_theta_max 27.422
_cell_measurement_theta_min 2.154
_cell_volume 1359.3(3)
_computing_structure_refinement 'SHELXL-97 (Sheldrick, 1997)'
_computing_structure_solution 'SHELXS-97 (Sheldrick, 1990)'
_diffrn_ambient_temperature 296(2)
_diffrn_measured_fraction_theta_full 0.973
_diffrn_measured_fraction_theta_max 0.973
_diffrn_radiation_monochromator graphite
_diffrn_radiation_source 'fine-focus sealed tube'
_diffrn_radiation_type MoK\a
_diffrn_radiation_wavelength 0.71073
_diffrn_reflns_av_R_equivalents 0.0606
_diffrn_reflns_av_sigmaI/netI 0.0883
_diffrn_reflns_limit_h_max 12
_diffrn_reflns_limit_h_min -8
_diffrn_reflns_limit_k_max 12
_diffrn_reflns_limit_k_min -12
_diffrn_reflns_limit_l_max 16
_diffrn_reflns_limit_l_min -16
_diffrn_reflns_number 9303
_diffrn_reflns_theta_full 24.99
_diffrn_reflns_theta_max 24.99
_diffrn_reflns_theta_min 1.55
_exptl_absorpt_coefficient_mu 0.743
_exptl_absorpt_correction_T_max 0.8536
_exptl_absorpt_correction_T_min 0.8190
_exptl_absorpt_correction_type multi-scan
_exptl_crystal_density_diffrn 1.235
_exptl_crystal_density_method 'not measured'
_exptl_crystal_F_000 514
_exptl_crystal_size_max 0.28
_exptl_crystal_size_mid 0.24
_exptl_crystal_size_min 0.22
_platon_squeeze_details
;
;
_refine_diff_density_max 1.520
_refine_diff_density_min -1.362
_refine_diff_density_rms 0.135
_refine_ls_extinction_method none
_refine_ls_goodness_of_fit_ref 1.058
_refine_ls_hydrogen_treatment constr
_refine_ls_matrix_type full
_refine_ls_number_parameters 298
_refine_ls_number_reflns 4648
_refine_ls_number_restraints 18
_refine_ls_restrained_S_all 1.061
_refine_ls_R_factor_all 0.0848
_refine_ls_R_factor_gt 0.0780
_refine_ls_shift/su_max 0.000
_refine_ls_shift/su_mean 0.000
_refine_ls_structure_factor_coef Fsqd
_refine_ls_weighting_details 'calc w=1/[\s^2^(Fo^2^)+(0.1711P)^2^+0.0000P] where P=(Fo^2^+2Fc^2^)/3'
_refine_ls_weighting_scheme calc
_refine_ls_wR_factor_gt 0.2274
_refine_ls_wR_factor_ref 0.2375
_reflns_number_gt 3819
_reflns_number_total 4648
_reflns_threshold_expression >2sigma(I)
_cod_data_source_file cg3013014_si_002.cif
_cod_data_source_block 3
_cod_depositor_comments
;
The following automatic conversions were performed:

'_symmetry_cell_setting' value 'Triclinic' changed to 'triclinic'
according to /home/saulius/struct/CIF-dictionaries/cif_core.dic
dictionary named 'cif_core.dic' version 2.4.2 from 2011-04-26.

Automatic conversion script
Id: cif_fix_values 1891 2012-01-12 08:04:46Z andrius 

The following automatic conversions were performed:

'_refine_ls_hydrogen_treatment' value 'constra' was replaced with the
value 'constr' as specified in the replacement file
'src/cod-tools/trunk/data/replacement-values/replacement_values.lst'.

Automatic conversion script
Id: cif_fix_values 5376 2017-05-30 11:51:03Z andrius 
;
_cod_original_sg_symbol_H-M 'P-1   '
_cod_database_code 4507068

loop_
_symmetry_equiv_pos_as_xyz
'x, y, z'
'-x, -y, -z'

loop_
_atom_site_label
_atom_site_type_symbol
_atom_site_fract_x
_atom_site_fract_y
_atom_site_fract_z
_atom_site_U_iso_or_equiv
_atom_site_adp_type
_atom_site_occupancy
_atom_site_symmetry_multiplicity
_atom_site_calc_flag
_atom_site_refinement_flags
C1 C 0.6368(5) 0.3477(5) 0.2770(3) 0.0316(10) Uani 1 1 d .
H1 H 0.6183 0.3174 0.3296 0.038 Uiso 1 1 calc R
C2 C 0.5516(5) 0.2705(5) 0.1781(3) 0.0312(10) Uani 1 1 d .
H2 H 0.4795 0.1899 0.1653 0.037 Uiso 1 1 calc R
C3 C 0.5762(5) 0.3158(5) 0.0989(3) 0.0308(10) Uani 1 1 d .
C4 C 0.6919(5) 0.4328(5) 0.1231(3) 0.0412(12) Uani 1 1 d .
H4 H 0.7157 0.4646 0.0724 0.049 Uiso 1 1 calc R
C5 C 0.7696(5) 0.4996(5) 0.2227(3) 0.0347(11) Uani 1 1 d .
H5 H 0.8467 0.5769 0.2375 0.042 Uiso 1 1 calc R
C6 C 0.4827(5) 0.2490(5) -0.0062(3) 0.0353(11) Uani 1 1 d .
C7 C 0.4655(6) 0.3059(5) -0.0818(4) 0.0447(13) Uani 1 1 d .
H7 H 0.5203 0.3937 -0.0750 0.054 Uiso 1 1 calc R
C8 C 0.3607(6) 0.2220(5) -0.1675(4) 0.0441(13) Uani 1 1 d .
H8 H 0.3373 0.2480 -0.2243 0.053 Uiso 1 1 calc R
C9 C 0.2927(5) 0.0965(5) -0.1636(3) 0.0318(10) Uani 1 1 d .
C10 C 0.1791(5) -0.0190(5) -0.2439(3) 0.0274(10) Uani 1 1 d .
C11 C 0.1448(5) -0.1541(5) -0.2432(3) 0.0341(11) Uani 1 1 d .
H11 H 0.1914 -0.1743 -0.1886 0.041 Uiso 1 1 calc R
C12 C 0.0426(5) -0.2580(5) -0.3228(3) 0.0329(11) Uani 1 1 d .
H12 H 0.0220 -0.3477 -0.3203 0.039 Uiso 1 1 calc R
C13 C 0.0017(5) -0.1059(5) -0.4031(3) 0.0354(11) Uani 1 1 d .
H13 H -0.0479 -0.0884 -0.4580 0.043 Uiso 1 1 calc R
C14 C 0.1022(5) 0.0045(5) -0.3261(3) 0.0356(11) Uani 1 1 d .
H14 H 0.1184 0.0939 -0.3290 0.043 Uiso 1 1 calc R
C15 C 1.1419(4) 0.6378(4) 0.4459(3) 0.0214(9) Uani 1 1 d .
C16 C 1.2729(4) 0.7188(4) 0.4284(3) 0.0234(9) Uani 1 1 d .
C17 C 1.2673(5) 0.8227(5) 0.3890(3) 0.0301(10) Uani 1 1 d .
H17 H 1.1846 0.8479 0.3774 0.036 Uiso 1 1 calc R
C18 C 1.3860(5) 0.8916(5) 0.3661(4) 0.0310(10) Uani 1 1 d .
C19 C 1.5098(5) 0.8544(5) 0.3858(3) 0.0296(10) Uani 1 1 d .
H19 H 1.5893 0.9005 0.3719 0.035 Uiso 1 1 calc R
C20 C 1.5154(4) 0.7493(4) 0.4259(3) 0.0232(9) Uani 1 1 d .
C21 C 1.3988(4) 0.6835(4) 0.4492(3) 0.0226(9) Uani 1 1 d .
H21 H 1.4038 0.6156 0.4788 0.027 Uiso 1 1 calc R
C22 C 1.6457(4) 0.7024(4) 0.4408(3) 0.0239(9) Uani 1 1 d .
C23 C 1.3823(6) 1.0045(6) 0.3228(5) 0.0470(14) Uani 1 1 d .
Co1 Co 0.84911(5) 0.60100(5) 0.45389(4) 0.0193(3) Uani 1 1 d .
N1 N 0.7422(4) 0.4616(4) 0.3001(2) 0.0248(8) Uani 1 1 d .
N2 N -0.0292(4) -0.2376(4) -0.4040(2) 0.0246(8) Uani 1 1 d .
O1 O 1.0269(3) 0.6537(3) 0.4073(2) 0.0289(7) Uani 1 1 d U
O2 O 1.1578(3) 0.5630(3) 0.4981(2) 0.0316(7) Uani 1 1 d U
O3 O 1.6517(3) 0.6148(3) 0.4840(2) 0.0321(7) Uani 1 1 d U
O4 O 1.7448(3) 0.7468(3) 0.4058(2) 0.0260(7) Uani 1 1 d U
O5 O 1.4771(5) 1.0580(6) 0.2945(5) 0.0878(17) Uani 1 1 d U
S1 S 0.36434(14) 0.08523(12) -0.04757(8) 0.0381(4) Uani 1 1 d .
O6 O 1.2654(6) 1.0388(6) 0.3198(5) 0.105(2) Uani 1 1 d U
H6A H 1.1874 1.0370 0.3486 0.157 Uiso 1 1 d R

loop_
_atom_site_aniso_label
_atom_site_aniso_U_11
_atom_site_aniso_U_22
_atom_site_aniso_U_33
_atom_site_aniso_U_23
_atom_site_aniso_U_13
_atom_site_aniso_U_12
C1 0.032(2) 0.035(2) 0.029(2) 0.0162(18) 0.0079(19) 0.005(2)
C2 0.030(2) 0.036(2) 0.021(2) 0.0111(17) 0.0018(18) 0.0002(19)
C3 0.035(2) 0.039(2) 0.017(2) 0.0107(17) 0.0048(18) 0.009(2)
C4 0.044(3) 0.054(3) 0.020(2) 0.019(2) 0.006(2) -0.001(2)
C5 0.034(2) 0.041(2) 0.026(2) 0.0177(18) 0.0067(19) 0.000(2)
C6 0.038(3) 0.039(2) 0.025(2) 0.0133(18) 0.0065(19) 0.004(2)
C7 0.058(3) 0.040(3) 0.031(3) 0.020(2) 0.003(2) 0.005(2)
C8 0.052(3) 0.047(3) 0.031(3) 0.018(2) 0.006(2) 0.009(3)
C9 0.035(2) 0.035(2) 0.023(2) 0.0096(17) 0.0040(18) 0.010(2)
C10 0.033(2) 0.041(2) 0.0152(19) 0.0127(17) 0.0075(17) 0.019(2)
C11 0.037(3) 0.039(2) 0.020(2) 0.0073(18) -0.0018(19) 0.013(2)
C12 0.039(3) 0.032(2) 0.029(2) 0.0153(18) 0.001(2) 0.014(2)
C13 0.041(3) 0.035(2) 0.025(2) 0.0168(18) -0.0036(19) 0.005(2)
C14 0.044(3) 0.033(2) 0.025(2) 0.0151(18) -0.001(2) 0.005(2)
C15 0.021(2) 0.031(2) 0.0166(19) 0.0105(16) 0.0078(15) 0.0106(17)
C16 0.023(2) 0.032(2) 0.025(2) 0.0151(16) 0.0133(16) 0.0145(18)
C17 0.026(2) 0.043(3) 0.041(3) 0.026(2) 0.0209(19) 0.024(2)
C18 0.034(2) 0.040(2) 0.045(3) 0.033(2) 0.026(2) 0.023(2)
C19 0.027(2) 0.032(2) 0.044(3) 0.0246(19) 0.0198(19) 0.0133(19)
C20 0.021(2) 0.030(2) 0.027(2) 0.0170(16) 0.0087(16) 0.0125(17)
C21 0.022(2) 0.033(2) 0.023(2) 0.0189(16) 0.0081(16) 0.0147(17)
C22 0.022(2) 0.034(2) 0.024(2) 0.0147(16) 0.0087(16) 0.0143(18)
C23 0.049(3) 0.064(3) 0.075(4) 0.055(3) 0.045(3) 0.043(3)
Co1 0.0179(4) 0.0277(4) 0.0184(4) 0.0135(2) 0.0065(2) 0.0100(3)
N1 0.0264(18) 0.0325(19) 0.0167(16) 0.0116(13) 0.0047(14) 0.0084(15)
N2 0.0235(18) 0.0331(18) 0.0181(16) 0.0101(13) 0.0045(14) 0.0095(15)
O1 0.0234(15) 0.0489(18) 0.0249(15) 0.0223(13) 0.0106(12) 0.0149(13)
O2 0.0298(16) 0.0386(17) 0.0422(18) 0.0296(14) 0.0162(14) 0.0151(14)
O3 0.0277(16) 0.0455(18) 0.0425(18) 0.0316(14) 0.0165(13) 0.0214(14)
O4 0.0177(14) 0.0382(16) 0.0329(15) 0.0220(13) 0.0117(12) 0.0122(13)
O5 0.080(3) 0.108(4) 0.172(5) 0.127(4) 0.086(3) 0.066(3)
S1 0.0441(7) 0.0388(7) 0.0227(6) 0.0130(5) -0.0025(5) 0.0031(6)
O6 0.086(3) 0.137(4) 0.209(6) 0.150(4) 0.100(4) 0.090(3)

loop_
_atom_type_symbol
_atom_type_description
_atom_type_scat_dispersion_real
_atom_type_scat_dispersion_imag
_atom_type_scat_source
C C 0.0033 0.0016 'International Tables Vol C Tables 4.2.6.8 and 6.1.1.4'
H H 0.0000 0.0000 'International Tables Vol C Tables 4.2.6.8 and 6.1.1.4'
N N 0.0061 0.0033 'International Tables Vol C Tables 4.2.6.8 and 6.1.1.4'
O O 0.0106 0.0060 'International Tables Vol C Tables 4.2.6.8 and 6.1.1.4'
S S 0.1246 0.1234 'International Tables Vol C Tables 4.2.6.8 and 6.1.1.4'
Co Co 0.3494 0.9721 'International Tables Vol C Tables 4.2.6.8 and 6.1.1.4'

loop_
_geom_angle_atom_site_label_1
_geom_angle_atom_site_label_2
_geom_angle_atom_site_label_3
_geom_angle
_geom_angle_site_symmetry_1
_geom_angle_site_symmetry_3
N1 C1 C2 123.5(4) . .
N1 C1 H1 118.2 . .
C2 C1 H1 118.2 . .
C3 C2 C1 119.0(4) . .
C3 C2 H2 120.5 . .
C1 C2 H2 120.5 . .
C2 C3 C4 117.2(4) . .
C2 C3 C6 122.6(4) . .
C4 C3 C6 120.1(4) . .
C5 C4 C3 118.8(4) . .
C5 C4 H4 120.6 . .
C3 C4 H4 120.6 . .
N1 C5 C4 124.4(4) . .
N1 C5 H5 117.8 . .
C4 C5 H5 117.8 . .
C7 C6 C3 128.0(4) . .
C7 C6 S1 109.6(3) . .
C3 C6 S1 122.2(4) . .
C8 C7 C6 113.8(5) . .
C8 C7 H7 123.1 . .
C6 C7 H7 123.1 . .
C7 C8 C9 114.6(4) . .
C7 C8 H8 122.7 . .
C9 C8 H8 122.7 . .
C8 C9 C10 128.3(4) . .
C8 C9 S1 109.6(3) . .
C10 C9 S1 122.1(3) . .
C14 C10 C11 116.9(4) . .
C14 C10 C9 120.0(4) . .
C11 C10 C9 123.1(4) . .
C12 C11 C10 120.1(4) . .
C12 C11 H11 120.0 . .
C10 C11 H11 120.0 . .
N2 C12 C11 123.7(4) . .
N2 C12 H12 118.2 . .
C11 C12 H12 118.2 . .
N2 C13 C14 124.0(4) . .
N2 C13 H13 118.0 . .
C14 C13 H13 118.0 . .
C13 C14 C10 119.3(4) . .
C13 C14 H14 120.4 . .
C10 C14 H14 120.4 . .
O2 C15 O1 125.6(4) . .
O2 C15 C16 117.4(4) . .
O1 C15 C16 116.9(4) . .
C17 C16 C21 120.0(4) . .
C17 C16 C15 120.2(4) . .
C21 C16 C15 119.8(4) . .
C16 C17 C18 120.4(4) . .
C16 C17 H17 119.8 . .
C18 C17 H17 119.8 . .
C19 C18 C17 119.1(4) . .
C19 C18 C23 119.5(4) . .
C17 C18 C23 121.4(4) . .
C20 C19 C18 120.4(4) . .
C20 C19 H19 119.8 . .
C18 C19 H19 119.8 . .
C21 C20 C19 119.9(4) . .
C21 C20 C22 119.5(4) . .
C19 C20 C22 120.6(4) . .
C20 C21 C16 120.1(4) . .
C20 C21 H21 120.0 . .
C16 C21 H21 120.0 . .
O3 C22 O4 120.8(4) . .
O3 C22 C20 119.1(4) . .
O4 C22 C20 120.1(4) . .
O3 C22 Co1 58.8(2) . 1_655
O4 C22 Co1 62.1(2) . 1_655
C20 C22 Co1 174.5(3) . 1_655
O5 C23 O6 124.2(5) . .
O5 C23 C18 123.3(5) . .
O6 C23 C18 112.4(5) . .
O2 Co1 O1 111.61(12) 2_766 .
O2 Co1 N2 97.79(13) 2_766 1_666
O1 Co1 N2 84.78(13) . 1_666
O2 Co1 O3 91.46(12) 2_766 1_455
O1 Co1 O3 156.93(13) . 1_455
N2 Co1 O3 92.59(13) 1_666 1_455
O2 Co1 N1 90.28(13) 2_766 .
O1 Co1 N1 88.13(13) . .
N2 Co1 N1 170.79(14) 1_666 .
O3 Co1 N1 91.63(13) 1_455 .
O2 Co1 O4 150.48(12) 2_766 1_455
O1 Co1 O4 97.19(12) . 1_455
N2 Co1 O4 90.91(12) 1_666 1_455
O3 Co1 O4 59.88(11) 1_455 1_455
N1 Co1 O4 84.14(12) . 1_455
O2 Co1 C22 120.82(14) 2_766 1_455
O1 Co1 C22 127.30(13) . 1_455
N2 Co1 C22 92.83(13) 1_666 1_455
O3 Co1 C22 29.77(13) 1_455 1_455
N1 Co1 C22 86.79(13) . 1_455
O4 Co1 C22 30.12(13) 1_455 1_455
C1 N1 C5 116.9(4) . .
C1 N1 Co1 123.4(3) . .
C5 N1 Co1 119.2(3) . .
C12 N2 C13 116.1(4) . .
C12 N2 Co1 125.1(3) . 1_444
C13 N2 Co1 117.2(3) . 1_444
C15 O1 Co1 122.8(3) . .
C15 O2 Co1 164.0(3) . 2_766
C22 O3 Co1 91.4(3) . 1_655
C22 O4 Co1 87.8(2) . 1_655
C9 S1 C6 92.4(2) . .
C23 O6 H6A 144.1 . .

loop_
_geom_bond_atom_site_label_1
_geom_bond_atom_site_label_2
_geom_bond_distance
_geom_bond_site_symmetry_2
C1 N1 1.320(6) .
C1 C2 1.396(6) .
C1 H1 0.9300 .
C2 C3 1.390(7) .
C2 H2 0.9300 .
C3 C4 1.398(7) .
C3 C6 1.476(6) .
C4 C5 1.369(6) .
C4 H4 0.9300 .
C5 N1 1.335(6) .
C5 H5 0.9300 .
C6 C7 1.374(7) .
C6 S1 1.721(5) .
C7 C8 1.360(7) .
C7 H7 0.9300 .
C8 C9 1.366(7) .
C8 H8 0.9300 .
C9 C10 1.472(6) .
C9 S1 1.718(4) .
C10 C14 1.388(6) .
C10 C11 1.386(7) .
C11 C12 1.369(6) .
C11 H11 0.9300 .
C12 N2 1.337(6) .
C12 H12 0.9300 .
C13 N2 1.343(6) .
C13 C14 1.375(6) .
C13 H13 0.9300 .
C14 H14 0.9300 .
C15 O2 1.239(5) .
C15 O1 1.251(5) .
C15 C16 1.515(6) .
C16 C17 1.367(6) .
C16 C21 1.402(6) .
C17 C18 1.407(6) .
C17 H17 0.9300 .
C18 C19 1.392(6) .
C18 C23 1.487(6) .
C19 C20 1.386(6) .
C19 H19 0.9300 .
C20 C21 1.381(6) .
C20 C22 1.503(6) .
C21 H21 0.9300 .
C22 O3 1.249(5) .
C22 O4 1.263(5) .
C22 Co1 2.515(4) 1_655
C23 O5 1.202(7) .
C23 O6 1.306(7) .
Co1 O2 2.018(3) 2_766
Co1 O1 2.058(3) .
Co1 N2 2.150(3) 1_666
Co1 O3 2.152(3) 1_455
Co1 N1 2.157(3) .
Co1 O4 2.223(3) 1_455
Co1 C22 2.515(4) 1_455
N2 Co1 2.150(3) 1_444
O2 Co1 2.018(3) 2_766
O3 Co1 2.152(3) 1_655
O4 Co1 2.224(3) 1_655
O6 H6A 0.9600 .

loop_
_platon_squeeze_void_nr
_platon_squeeze_void_average_x
_platon_squeeze_void_average_y
_platon_squeeze_void_average_z
_platon_squeeze_void_volume
_platon_squeeze_void_count_electrons
_platon_squeeze_void_content
1 0.000 -0.005 0.000 444 157 ' '
